data_4334145
loop_
_publ_author_name
'Joyee Mitra'
'Sabyasachi Sarkar'

_publ_contact_author_name 'Sabyasachi Sarkar'
_publ_section_title
;
 Oxo-Mo(IV)(dithiolene)thiolato Complexes: Analogue of Reduced Sulfite
 Oxidase
;
_journal_name_full 'Inorganic Chemistry'
_journal_page_first 3032
_journal_page_last 3042
_journal_paper_doi 10.1021/ic302485c
_journal_volume 52
_journal_year 2013
_chemical_formula_moiety 'C16 H36 N, C21 H13 Mo N4 O3 S3, 0.5(C6 H6), C H2 Cl2'
_chemical_formula_sum 'C41 H54 Cl2 Mo N5 O3 S3'
_chemical_formula_weight 927.94
_chemical_name_systematic
;
 ?
;
_space_group_IT_number 2
_symmetry_cell_setting triclinic
_symmetry_space_group_name_Hall '-P 1'
_symmetry_space_group_name_H-M 'P -1'
_atom_sites_solution_hydrogens geom
_atom_sites_solution_primary direct
_atom_sites_solution_secondary difmap
_audit_creation_method SHELXL-97
_cell_angle_alpha 72.033(5)
_cell_angle_beta 83.842(5)
_cell_angle_gamma 79.266(5)
_cell_formula_units_Z 2
_cell_length_a 9.395(5)
_cell_length_b 12.620(5)
_cell_length_c 20.057(5)
_cell_measurement_temperature 293(2)
_cell_volume 2219.3(16)
_computing_cell_refinement 'SAINT 6.45 ( Bruker, 2003)'
_computing_data_collection 'SMART 5.628 (Bruker, 2003)'
_computing_data_reduction 'SAINT 6.45 ( Bruker, 2003)'
_computing_molecular_graphics 'Diamond 3.1e, Ortep'
_computing_structure_refinement 'SHELXL-97 (Sheldrick, 1997)'
_computing_structure_solution SIR-97
_diffrn_ambient_temperature 293(2)
_diffrn_measured_fraction_theta_full 0.961
_diffrn_measured_fraction_theta_max 0.961
_diffrn_measurement_device_type 'CCD Area Detector'
_diffrn_measurement_method /w-scans
_diffrn_radiation_monochromator graphite
_diffrn_radiation_source 'fine-focus sealed tube'
_diffrn_radiation_type MoK\a
_diffrn_radiation_wavelength 0.71069
_diffrn_reflns_av_R_equivalents 0.0278
_diffrn_reflns_av_sigmaI/netI 0.0641
_diffrn_reflns_limit_h_max 12
_diffrn_reflns_limit_h_min -11
_diffrn_reflns_limit_k_max 16
_diffrn_reflns_limit_k_min -15
_diffrn_reflns_limit_l_max 25
_diffrn_reflns_limit_l_min -12
_diffrn_reflns_number 13199
_diffrn_reflns_theta_full 27.00
_diffrn_reflns_theta_max 27.00
_diffrn_reflns_theta_min 2.14
_exptl_absorpt_coefficient_mu 0.600
_exptl_absorpt_correction_T_max 0.986
_exptl_absorpt_correction_T_min 0.965
_exptl_absorpt_correction_type empirical
_exptl_absorpt_process_details 'SADABS (Bruker, 2002)'
_exptl_crystal_colour blue
_exptl_crystal_density_diffrn 1.389
_exptl_crystal_description block
_exptl_crystal_F_000 966
_exptl_crystal_size_max 0.04
_exptl_crystal_size_mid 0.02
_exptl_crystal_size_min 0.02
_refine_diff_density_max 1.615
_refine_diff_density_min -1.028
_refine_diff_density_rms 0.195
_refine_ls_extinction_method none
_refine_ls_goodness_of_fit_ref 1.021
_refine_ls_hydrogen_treatment constr
_refine_ls_matrix_type full
_refine_ls_number_parameters 496
_refine_ls_number_reflns 9308
_refine_ls_number_restraints 0
_refine_ls_restrained_S_all 1.021
_refine_ls_R_factor_all 0.0864
_refine_ls_R_factor_gt 0.0626
_refine_ls_shift/su_max 0.000
_refine_ls_shift/su_mean 0.000
_refine_ls_structure_factor_coef Fsqd
_refine_ls_weighting_details 'calc w=1/[\s^2^(Fo^2^)+(0.1483P)^2^+6.0172P] where P=(Fo^2^+2Fc^2^)/3'
_refine_ls_weighting_scheme calc
_refine_ls_wR_factor_gt 0.1710
_refine_ls_wR_factor_ref 0.2381
_reflns_number_gt 7336
_reflns_number_total 9308
_reflns_threshold_expression >2sigma(I)
_cod_data_source_file ic302485c_si_002_07.cif
_cod_data_source_block 5a
_cod_database_code 4334145

loop_
_symmetry_equiv_pos_as_xyz
'x, y, z'
'-x, -y, -z'

loop_
_atom_site_label
_atom_site_type_symbol
_atom_site_fract_x
_atom_site_fract_y
_atom_site_fract_z
_atom_site_U_iso_or_equiv
_atom_site_adp_type
_atom_site_occupancy
_atom_site_symmetry_multiplicity
_atom_site_calc_flag
_atom_site_refinement_flags
Mo1 Mo 0.33191(4) 0.25957(3) 0.28123(2) 0.02123(16) Uani 1 1 d .
S1 S 0.31776(14) 0.31028(11) 0.15659(7) 0.0250(3) Uani 1 1 d .
S2 S 0.28082(14) 0.07848(10) 0.27906(7) 0.0242(3) Uani 1 1 d .
S3 S 0.46490(15) 0.41695(11) 0.25079(7) 0.0271(3) Uani 1 1 d .
Cl1 Cl 0.8635(2) 0.99721(16) 0.07116(10) 0.0516(4) Uani 1 1 d .
Cl2 Cl 0.5484(2) 1.05099(18) 0.07668(11) 0.0570(5) Uani 1 1 d .
O1 O 0.1681(4) 0.3137(3) 0.3111(2) 0.0258(8) Uani 1 1 d .
O2 O 0.9909(4) 0.4106(3) 0.4570(2) 0.0292(8) Uani 1 1 d .
O3 O 0.8083(4) 0.5314(3) 0.4871(2) 0.0302(8) Uani 1 1 d .
H3 H 0.8712 0.5400 0.5094 0.045 Uiso 1 1 calc R
N1 N 0.1806(6) 0.2307(5) 0.0149(3) 0.0413(13) Uani 1 1 d .
N2 N 0.1475(7) -0.0586(4) 0.1636(3) 0.0426(13) Uani 1 1 d .
N3 N 0.5641(5) 0.1571(4) 0.2896(2) 0.0252(9) Uani 1 1 d .
N4 N 0.3955(5) 0.2052(3) 0.3916(2) 0.0231(9) Uani 1 1 d .
N5 N 0.9771(5) 0.6228(4) 0.1828(2) 0.0274(10) Uani 1 1 d .
C1 C 0.2504(6) 0.2002(4) 0.1417(3) 0.0248(11) Uani 1 1 d .
C2 C 0.2351(6) 0.1026(4) 0.1926(3) 0.0255(11) Uani 1 1 d .
C3 C 0.2105(6) 0.2167(5) 0.0718(3) 0.0305(12) Uani 1 1 d .
C4 C 0.1859(6) 0.0133(4) 0.1764(3) 0.0268(11) Uani 1 1 d .
C5 C 0.6451(6) 0.1366(5) 0.2333(3) 0.0301(12) Uani 1 1 d .
H5 H 0.6051 0.1638 0.1896 0.036 Uiso 1 1 calc R
C6 C 0.7829(6) 0.0776(6) 0.2383(3) 0.0372(14) Uani 1 1 d .
H6 H 0.8362 0.0671 0.1984 0.045 Uiso 1 1 calc R
C7 C 0.8430(7) 0.0335(6) 0.3036(4) 0.0422(15) Uani 1 1 d .
H7 H 0.9362 -0.0078 0.3081 0.051 Uiso 1 1 calc R
C8 C 0.7608(6) 0.0522(5) 0.3617(3) 0.0306(12) Uani 1 1 d .
H8 H 0.7981 0.0236 0.4060 0.037 Uiso 1 1 calc R
C9 C 0.6225(6) 0.1143(5) 0.3529(3) 0.0268(11) Uani 1 1 d .
C10 C 0.5298(5) 0.1453(4) 0.4104(3) 0.0257(11) Uani 1 1 d .
C11 C 0.5747(6) 0.1173(5) 0.4784(3) 0.0292(12) Uani 1 1 d .
H11 H 0.6662 0.0755 0.4893 0.035 Uiso 1 1 calc R
C12 C 0.4845(7) 0.1512(5) 0.5299(3) 0.0370(13) Uani 1 1 d .
H12 H 0.5133 0.1330 0.5756 0.044 Uiso 1 1 calc R
C13 C 0.3489(7) 0.2135(5) 0.5104(3) 0.0333(13) Uani 1 1 d .
H13 H 0.2851 0.2385 0.5432 0.040 Uiso 1 1 calc R
C14 C 0.3094(6) 0.2382(5) 0.4426(3) 0.0280(11) Uani 1 1 d .
H14 H 0.2182 0.2800 0.4310 0.034 Uiso 1 1 calc R
C15 C 0.5745(6) 0.4085(4) 0.3193(3) 0.0268(11) Uani 1 1 d .
C16 C 0.7208(6) 0.3567(4) 0.3209(3) 0.0233(10) Uani 1 1 d .
H16 H 0.7568 0.3141 0.2905 0.028 Uiso 1 1 calc R
C17 C 0.8107(6) 0.3683(4) 0.3666(3) 0.0231(10) Uani 1 1 d .
H17 H 0.9066 0.3322 0.3676 0.028 Uiso 1 1 calc R
C18 C 0.7600(6) 0.4337(4) 0.4118(3) 0.0246(10) Uani 1 1 d .
C19 C 0.6129(6) 0.4819(5) 0.4135(3) 0.0271(11) Uani 1 1 d .
H19 H 0.5775 0.5224 0.4451 0.033 Uiso 1 1 calc R
C20 C 0.5205(6) 0.4692(5) 0.3682(3) 0.0293(12) Uani 1 1 d .
H20 H 0.4229 0.5005 0.3698 0.035 Uiso 1 1 calc R
C21 C 0.8636(6) 0.4559(4) 0.4538(3) 0.0254(11) Uani 1 1 d .
C22 C 0.8317(6) 0.7007(4) 0.1779(3) 0.0283(11) Uani 1 1 d .
H22A H 0.8052 0.7265 0.1294 0.034 Uiso 1 1 calc R
H22B H 0.8430 0.7664 0.1910 0.034 Uiso 1 1 calc R
C23 C 0.7061(6) 0.6476(5) 0.2242(3) 0.0336(13) Uani 1 1 d .
H23A H 0.6810 0.5905 0.2064 0.040 Uiso 1 1 calc R
H23B H 0.7357 0.6116 0.2719 0.040 Uiso 1 1 calc R
C24 C 0.5738(7) 0.7400(6) 0.2235(4) 0.0408(15) Uani 1 1 d .
H24A H 0.5592 0.7868 0.1756 0.049 Uiso 1 1 calc R
H24B H 0.4882 0.7047 0.2406 0.049 Uiso 1 1 calc R
C25 C 0.5894(9) 0.8132(7) 0.2674(5) 0.065(2) Uani 1 1 d .
H25A H 0.5037 0.8688 0.2654 0.098 Uiso 1 1 calc R
H25B H 0.6721 0.8502 0.2499 0.098 Uiso 1 1 calc R
H25C H 0.6024 0.7676 0.3152 0.098 Uiso 1 1 calc R
C26 C 0.9626(6) 0.5096(4) 0.1763(3) 0.0306(12) Uani 1 1 d .
H26A H 1.0581 0.4636 0.1799 0.037 Uiso 1 1 calc R
H26B H 0.9025 0.4733 0.2161 0.037 Uiso 1 1 calc R
C27 C 0.8999(7) 0.5084(6) 0.1106(4) 0.0410(14) Uani 1 1 d .
H27A H 0.9711 0.5222 0.0714 0.049 Uiso 1 1 calc R
H27B H 0.8154 0.5667 0.0993 0.049 Uiso 1 1 calc R
C28 C 0.8566(9) 0.3897(7) 0.1247(4) 0.057(2) Uani 1 1 d .
H28A H 0.9401 0.3320 0.1400 0.069 Uiso 1 1 calc R
H28B H 0.7814 0.3789 0.1621 0.069 Uiso 1 1 calc R
C29 C 0.8041(10) 0.3772(8) 0.0618(5) 0.063(2) Uani 1 1 d .
H29A H 0.7782 0.3035 0.0723 0.095 Uiso 1 1 calc R
H29B H 0.8791 0.3864 0.0250 0.095 Uiso 1 1 calc R
H29C H 0.7205 0.4335 0.0470 0.095 Uiso 1 1 calc R
C30 C 1.0771(6) 0.6851(5) 0.1250(3) 0.0278(11) Uani 1 1 d .
H30A H 1.0331 0.7028 0.0804 0.033 Uiso 1 1 calc R
H30B H 1.0834 0.7561 0.1329 0.033 Uiso 1 1 calc R
C31 C 1.2294(6) 0.6223(5) 0.1190(3) 0.0293(12) Uani 1 1 d .
H31A H 1.2278 0.5625 0.0983 0.035 Uiso 1 1 calc R
H31B H 1.2669 0.5882 0.1654 0.035 Uiso 1 1 calc R
C32 C 1.3271(7) 0.7026(6) 0.0739(4) 0.0443(16) Uani 1 1 d .
H32A H 1.3360 0.7577 0.0973 0.053 Uiso 1 1 calc R
H32B H 1.2832 0.7430 0.0296 0.053 Uiso 1 1 calc R
C33 C 1.4789(7) 0.6410(7) 0.0595(4) 0.054(2) Uani 1 1 d .
H33A H 1.5375 0.6950 0.0313 0.081 Uiso 1 1 calc R
H33B H 1.4708 0.5881 0.0350 0.081 Uiso 1 1 calc R
H33C H 1.5231 0.6015 0.1032 0.081 Uiso 1 1 calc R
C34 C 1.0388(6) 0.5955(5) 0.2552(3) 0.0301(12) Uani 1 1 d .
H34A H 0.9654 0.5675 0.2908 0.036 Uiso 1 1 calc R
H34B H 1.1209 0.5350 0.2591 0.036 Uiso 1 1 calc R
C35 C 1.0875(8) 0.6923(5) 0.2712(3) 0.0404(15) Uani 1 1 d .
H35A H 1.1711 0.7139 0.2406 0.048 Uiso 1 1 calc R
H35B H 1.0102 0.7569 0.2622 0.048 Uiso 1 1 calc R
C36 C 1.1265(8) 0.6594(6) 0.3467(3) 0.0425(15) Uani 1 1 d .
H36A H 1.0377 0.6550 0.3762 0.051 Uiso 1 1 calc R
H36B H 1.1839 0.5844 0.3583 0.051 Uiso 1 1 calc R
C37 C 1.2078(10) 0.7357(7) 0.3645(4) 0.058(2) Uani 1 1 d .
H37A H 1.2272 0.7078 0.4134 0.087 Uiso 1 1 calc R
H37B H 1.1512 0.8099 0.3547 0.087 Uiso 1 1 calc R
H37C H 1.2977 0.7390 0.3369 0.087 Uiso 1 1 calc R
C38 C 0.7028(8) 0.9969(6) 0.0325(4) 0.0468(16) Uani 1 1 d .
H38A H 0.7060 1.0422 -0.0163 0.056 Uiso 1 1 calc R
H38B H 0.6967 0.9203 0.0339 0.056 Uiso 1 1 calc R
C39 C 0.0831(6) -0.0328(5) 0.4463(3) 0.0298(12) Uani 1 1 d .
H39 H 0.1383 -0.0550 0.4101 0.036 Uiso 1 1 calc R
C40 C 0.0550(6) 0.0796(5) 0.4437(3) 0.0286(11) Uani 1 1 d .
H40 H 0.0924 0.1330 0.4061 0.034 Uiso 1 1 calc R
C41 C -0.0293(6) 0.1126(5) 0.4973(3) 0.0294(12) Uani 1 1 d .
H41 H -0.0496 0.1885 0.4952 0.035 Uiso 1 1 calc R

loop_
_atom_site_aniso_label
_atom_site_aniso_U_11
_atom_site_aniso_U_22
_atom_site_aniso_U_33
_atom_site_aniso_U_23
_atom_site_aniso_U_13
_atom_site_aniso_U_12
Mo1 0.0208(2) 0.0197(2) 0.0228(3) -0.00587(18) -0.00249(17) -0.00212(16)
S1 0.0265(6) 0.0225(6) 0.0247(6) -0.0033(5) -0.0052(5) -0.0046(5)
S2 0.0290(7) 0.0214(6) 0.0223(6) -0.0060(5) -0.0014(5) -0.0055(5)
S3 0.0286(7) 0.0235(6) 0.0291(7) -0.0045(5) -0.0085(5) -0.0051(5)
Cl1 0.0480(10) 0.0551(10) 0.0547(11) -0.0221(9) -0.0008(8) -0.0067(8)
Cl2 0.0496(10) 0.0634(12) 0.0608(12) -0.0273(10) -0.0035(9) -0.0006(9)
O1 0.0229(18) 0.0250(18) 0.030(2) -0.0102(16) -0.0060(15) 0.0008(14)
O2 0.0278(19) 0.0274(19) 0.035(2) -0.0147(17) -0.0071(16) 0.0017(15)
O3 0.031(2) 0.034(2) 0.032(2) -0.0196(17) -0.0077(16) 0.0005(16)
N1 0.047(3) 0.046(3) 0.032(3) -0.009(2) -0.008(2) -0.011(3)
N2 0.061(4) 0.033(3) 0.040(3) -0.014(2) -0.009(3) -0.013(3)
N3 0.023(2) 0.024(2) 0.028(2) -0.0068(18) -0.0023(18) -0.0043(17)
N4 0.029(2) 0.019(2) 0.024(2) -0.0061(17) -0.0065(17) -0.0066(17)
N5 0.028(2) 0.026(2) 0.024(2) -0.0028(18) 0.0045(18) -0.0053(18)
C1 0.024(2) 0.024(2) 0.026(3) -0.008(2) 0.000(2) -0.003(2)
C2 0.023(2) 0.025(2) 0.030(3) -0.009(2) -0.003(2) -0.004(2)
C3 0.036(3) 0.030(3) 0.027(3) -0.009(2) -0.004(2) -0.006(2)
C4 0.030(3) 0.023(3) 0.025(3) -0.003(2) 0.001(2) -0.006(2)
C5 0.026(3) 0.032(3) 0.033(3) -0.010(2) 0.003(2) -0.008(2)
C6 0.031(3) 0.046(4) 0.032(3) -0.012(3) 0.000(2) -0.001(3)
C7 0.031(3) 0.043(4) 0.050(4) -0.018(3) -0.005(3) 0.008(3)
C8 0.023(3) 0.033(3) 0.035(3) -0.009(2) -0.009(2) 0.000(2)
C9 0.030(3) 0.028(3) 0.025(3) -0.009(2) 0.000(2) -0.010(2)
C10 0.020(2) 0.022(2) 0.034(3) -0.005(2) -0.007(2) -0.0035(19)
C11 0.034(3) 0.024(3) 0.026(3) -0.002(2) -0.011(2) -0.003(2)
C12 0.043(3) 0.033(3) 0.033(3) -0.005(3) -0.007(3) -0.007(3)
C13 0.049(4) 0.037(3) 0.017(3) -0.013(2) 0.002(2) -0.009(3)
C14 0.026(3) 0.027(3) 0.033(3) -0.014(2) 0.003(2) -0.004(2)
C15 0.029(3) 0.024(2) 0.025(3) -0.001(2) -0.006(2) -0.007(2)
C16 0.027(3) 0.020(2) 0.021(2) -0.007(2) -0.001(2) -0.0009(19)
C17 0.023(2) 0.021(2) 0.022(2) -0.003(2) -0.0001(19) -0.0045(19)
C18 0.029(3) 0.022(2) 0.023(3) -0.005(2) -0.004(2) -0.007(2)
C19 0.028(3) 0.026(3) 0.026(3) -0.007(2) -0.001(2) -0.003(2)
C20 0.027(3) 0.025(3) 0.034(3) -0.008(2) -0.003(2) -0.001(2)
C21 0.027(3) 0.024(2) 0.025(3) -0.003(2) -0.006(2) -0.005(2)
C22 0.029(3) 0.020(2) 0.028(3) 0.001(2) 0.000(2) 0.000(2)
C23 0.033(3) 0.032(3) 0.033(3) -0.009(2) -0.003(2) 0.000(2)
C24 0.035(3) 0.042(3) 0.041(4) -0.009(3) 0.001(3) 0.001(3)
C25 0.052(5) 0.057(5) 0.089(7) -0.033(5) 0.014(4) -0.003(4)
C26 0.029(3) 0.022(2) 0.038(3) -0.005(2) 0.003(2) -0.005(2)
C27 0.037(3) 0.045(4) 0.044(4) -0.017(3) 0.000(3) -0.009(3)
C28 0.053(4) 0.072(5) 0.050(4) -0.022(4) -0.014(4) -0.006(4)
C29 0.062(5) 0.071(6) 0.062(5) -0.025(4) -0.009(4) -0.014(4)
C30 0.030(3) 0.030(3) 0.025(3) -0.008(2) 0.002(2) -0.011(2)
C31 0.023(3) 0.030(3) 0.033(3) -0.008(2) 0.002(2) -0.003(2)
C32 0.037(3) 0.041(4) 0.049(4) -0.008(3) 0.006(3) -0.003(3)
C33 0.025(3) 0.066(5) 0.053(4) 0.004(4) 0.013(3) -0.010(3)
C34 0.028(3) 0.023(3) 0.032(3) 0.001(2) -0.001(2) -0.003(2)
C35 0.060(4) 0.035(3) 0.027(3) -0.011(3) 0.002(3) -0.007(3)
C36 0.045(4) 0.042(4) 0.038(4) -0.007(3) -0.002(3) -0.008(3)
C37 0.080(6) 0.060(5) 0.039(4) -0.020(4) 0.006(4) -0.021(4)
C38 0.056(4) 0.032(3) 0.049(4) -0.011(3) -0.008(3) 0.002(3)
C39 0.031(3) 0.033(3) 0.025(3) -0.006(2) -0.004(2) -0.005(2)
C40 0.027(3) 0.026(3) 0.029(3) -0.001(2) -0.006(2) -0.006(2)
C41 0.032(3) 0.023(2) 0.032(3) -0.007(2) -0.006(2) -0.001(2)

loop_
_atom_type_symbol
_atom_type_description
_atom_type_scat_dispersion_real
_atom_type_scat_dispersion_imag
_atom_type_scat_source
C C 0.0033 0.0016 'International Tables Vol C Tables 4.2.6.8 and 6.1.1.4'
H H 0.0000 0.0000 'International Tables Vol C Tables 4.2.6.8 and 6.1.1.4'
N N 0.0061 0.0033 'International Tables Vol C Tables 4.2.6.8 and 6.1.1.4'
O O 0.0106 0.0060 'International Tables Vol C Tables 4.2.6.8 and 6.1.1.4'
S S 0.1246 0.1234 'International Tables Vol C Tables 4.2.6.8 and 6.1.1.4'
Mo Mo -1.6832 0.6857 'International Tables Vol C Tables 4.2.6.8 and 6.1.1.4'
Cl Cl 0.1484 0.1585 'International Tables Vol C Tables 4.2.6.8 and 6.1.1.4'

loop_
_geom_angle_atom_site_label_1
_geom_angle_atom_site_label_2
_geom_angle_atom_site_label_3
_geom_angle
_geom_angle_site_symmetry_1
_geom_angle_site_symmetry_3
O1 Mo1 N4 86.61(17) . .
O1 Mo1 N3 156.40(17) . .
N4 Mo1 N3 70.08(16) . .
O1 Mo1 S1 105.17(13) . .
N4 Mo1 S1 167.78(12) . .
N3 Mo1 S1 98.32(12) . .
O1 Mo1 S3 103.00(13) . .
N4 Mo1 S3 91.74(11) . .
N3 Mo1 S3 81.96(12) . .
S1 Mo1 S3 82.56(5) . .
O1 Mo1 S2 99.93(13) . .
N4 Mo1 S2 97.19(11) . .
N3 Mo1 S2 80.09(12) . .
S1 Mo1 S2 84.17(5) . .
S3 Mo1 S2 155.83(5) . .
C1 S1 Mo1 105.07(19) . .
C2 S2 Mo1 104.26(18) . .
C15 S3 Mo1 111.47(18) . .
C5 N3 C9 117.8(5) . .
C5 N3 Mo1 122.9(4) . .
C9 N3 Mo1 119.4(4) . .
C14 N4 C10 116.3(5) . .
C14 N4 Mo1 121.9(4) . .
C10 N4 Mo1 121.6(4) . .
C26 N5 C22 111.6(4) . .
C26 N5 C30 112.7(4) . .
C22 N5 C30 106.0(4) . .
C26 N5 C34 104.5(4) . .
C22 N5 C34 111.3(4) . .
C30 N5 C34 110.9(4) . .
C2 C1 C3 120.1(5) . .
C2 C1 S1 123.1(4) . .
C3 C1 S1 116.8(4) . .
C1 C2 C4 120.4(5) . .
C1 C2 S2 122.0(4) . .
C4 C2 S2 117.5(4) . .
N1 C3 C1 178.8(7) . .
N2 C4 C2 179.5(7) . .
N3 C5 C6 122.7(6) . .
C5 C6 C7 119.5(6) . .
C8 C7 C6 118.5(6) . .
C9 C8 C7 119.1(5) . .
N3 C9 C8 122.4(5) . .
N3 C9 C10 114.1(5) . .
C8 C9 C10 123.4(5) . .
N4 C10 C11 122.2(5) . .
N4 C10 C9 114.7(5) . .
C11 C10 C9 123.0(5) . .
C12 C11 C10 120.6(5) . .
C11 C12 C13 117.1(6) . .
C14 C13 C12 120.0(5) . .
N4 C14 C13 123.8(5) . .
C16 C15 C20 118.6(5) . .
C16 C15 S3 121.6(4) . .
C20 C15 S3 119.2(4) . .
C17 C16 C15 120.7(5) . .
C16 C17 C18 120.8(5) . .
C17 C18 C19 119.6(5) . .
C17 C18 C21 119.2(5) . .
C19 C18 C21 121.1(5) . .
C20 C19 C18 120.0(5) . .
C19 C20 C15 120.2(5) . .
O2 C21 O3 122.5(5) . .
O2 C21 C18 123.3(5) . .
O3 C21 C18 114.2(4) . .
N5 C22 C23 115.1(4) . .
C24 C23 C22 109.4(5) . .
C25 C24 C23 113.0(6) . .
C27 C26 N5 117.3(5) . .
C26 C27 C28 107.4(5) . .
C29 C28 C27 111.6(7) . .
C31 C30 N5 115.6(4) . .
C30 C31 C32 110.1(5) . .
C31 C32 C33 112.2(5) . .
C35 C34 N5 116.0(4) . .
C36 C35 C34 110.8(5) . .
C37 C36 C35 115.8(6) . .
Cl2 C38 Cl1 111.1(4) . .
C40 C39 C41 120.1(6) . 2_556
C39 C40 C41 119.8(5) . .
C39 C41 C40 120.1(5) 2_556 .

loop_
_geom_bond_atom_site_label_1
_geom_bond_atom_site_label_2
_geom_bond_distance
_geom_bond_site_symmetry_2
Mo1 O1 1.690(4) .
Mo1 N4 2.218(4) .
Mo1 N3 2.313(4) .
Mo1 S1 2.3936(15) .
Mo1 S3 2.4272(16) .
Mo1 S2 2.4350(16) .
S1 C1 1.745(5) .
S2 C2 1.752(6) .
S3 C15 1.769(6) .
Cl1 C38 1.771(8) .
Cl2 C38 1.756(7) .
O2 C21 1.226(6) .
O3 C21 1.325(6) .
N1 C3 1.158(8) .
N2 C4 1.142(7) .
N3 C5 1.357(7) .
N3 C9 1.350(7) .
N4 C14 1.354(7) .
N4 C10 1.371(7) .
N5 C26 1.506(7) .
N5 C22 1.520(7) .
N5 C30 1.526(7) .
N5 C34 1.535(7) .
C1 C2 1.356(7) .
C1 C3 1.433(8) .
C2 C4 1.429(7) .
C5 C6 1.365(8) .
C6 C7 1.391(9) .
C7 C8 1.386(9) .
C8 C9 1.385(8) .
C9 C10 1.477(8) .
C10 C11 1.389(8) .
C11 C12 1.386(9) .
C12 C13 1.393(9) .
C13 C14 1.374(8) .
C15 C16 1.407(7) .
C15 C20 1.422(8) .
C16 C17 1.367(7) .
C17 C18 1.398(7) .
C18 C19 1.404(7) .
C18 C21 1.469(7) .
C19 C20 1.384(8) .
C22 C23 1.542(8) .
C23 C24 1.536(8) .
C24 C25 1.493(11) .
C26 C27 1.505(9) .
C27 C28 1.559(11) .
C28 C29 1.464(11) .
C30 C31 1.513(7) .
C31 C32 1.514(8) .
C32 C33 1.535(9) .
C34 C35 1.512(9) .
C35 C36 1.509(9) .
C36 C37 1.477(10) .
C39 C40 1.379(8) .
C39 C41 1.383(8) 2_556
C40 C41 1.389(8) .
C41 C39 1.383(8) 2_556
